data_1565424
loop_
_publ_author_name
'Cao, Hou-Ji'
'Wei, Xing'
'Sun, Fangxiang'
'Zhang, Xiaolei'
'Lu, Changsheng'
'Yan, Hong'

_publ_section_title
;
 Metal-catalyzed B--H acylmethylation of pyridylcarboranes: access to
 carborane-fused indoliziniums and quinoliziniums
;
_journal_name_full 'Chemical Science'
_journal_paper_doi 10.1039/D1SC05296A
_journal_year 2021
_chemical_formula_moiety 'C16 H28 B10 Br N O'
_chemical_formula_sum 'C16 H28 B10 Br N O'
_chemical_formula_weight 438.40
_space_group_crystal_system monoclinic
_space_group_IT_number 14
_space_group_name_Hall '-P 2yn'
_space_group_name_H-M_alt 'P 1 21/n 1'
_atom_sites_solution_hydrogens geom
_atom_sites_solution_primary dual
_audit_creation_date 2021-03-19
_audit_creation_method
;
Olex2 1.2-beta
(compiled 2018.05.29 svn.r3508 for OlexSys, GUI svn.r5506)
;
_audit_update_record
;
2021-06-12 deposited with the CCDC.	2021-11-19 downloaded from the CCDC.
;
_cell_angle_alpha 90
_cell_angle_beta 93.06
_cell_angle_gamma 90
_cell_formula_units_Z 4
_cell_length_a 7.829
_cell_length_b 29.804
_cell_length_c 9.584
_cell_measurement_reflns_used 4472
_cell_measurement_temperature 296.15
_cell_measurement_theta_max 27.51
_cell_measurement_theta_min 2.24
_cell_volume 2233.099
_computing_cell_refinement 'SAINT v8.37A (Bruker, 2015)'
_computing_data_reduction 'SAINT v8.37A (Bruker, 2015)'
_computing_molecular_graphics 'Olex2 (Dolomanov et al., 2009)'
_computing_publication_material 'Olex2 (Dolomanov et al., 2009)'
_computing_structure_refinement 'ShelXL (Sheldrick, 2015)'
_computing_structure_solution 'ShelXT (Sheldrick, 2015)'
_diffrn_ambient_temperature 296.15
_diffrn_detector 'Bruker APEX2 area detector'
_diffrn_detector_area_resol_mean 7.9
_diffrn_detector_type 'CCD area detector'
_diffrn_measured_fraction_theta_full 0.988
_diffrn_measured_fraction_theta_max 0.981
_diffrn_measurement_device 'three-circle diffractometer'
_diffrn_measurement_device_type 'Bruker SMART APEX2 area detector'
_diffrn_measurement_method '\w and \f scans'
_diffrn_radiation_monochromator 'mirror optics'
_diffrn_radiation_probe x-ray
_diffrn_radiation_type MoK\a
_diffrn_radiation_wavelength 0.71073
_diffrn_reflns_av_R_equivalents 0.0976
_diffrn_reflns_av_unetI/netI 0.0997
_diffrn_reflns_Laue_measured_fraction_full 0.988
_diffrn_reflns_Laue_measured_fraction_max 0.981
_diffrn_reflns_limit_h_max 10
_diffrn_reflns_limit_h_min -10
_diffrn_reflns_limit_k_max 38
_diffrn_reflns_limit_k_min -38
_diffrn_reflns_limit_l_max 9
_diffrn_reflns_limit_l_min -12
_diffrn_reflns_number 17903
_diffrn_reflns_point_group_measured_fraction_full 0.988
_diffrn_reflns_point_group_measured_fraction_max 0.981
_diffrn_reflns_theta_full 25.242
_diffrn_reflns_theta_max 27.557
_diffrn_reflns_theta_min 2.235
_diffrn_source 'microfocus sealed X-ray tube'
_diffrn_source_type 'Incoatec I\ms'
_diffrn_standards_number 0
_exptl_absorpt_coefficient_mu 1.848
_exptl_absorpt_correction_T_max 0.7456
_exptl_absorpt_correction_T_min 0.3335
_exptl_absorpt_correction_type multi-scan
_exptl_absorpt_process_details
'SADABS-2016/2 (Bruker,2016/2) was used for absorption correction. wR2(int) was 0.1331 before and 0.1000 after correction. The Ratio of minimum to maximum transmission is 0.4473. The \l/2 correction factor is Not present.'
_exptl_crystal_colour colourless
_exptl_crystal_colour_primary colourless
_exptl_crystal_density_diffrn 1.304
_exptl_crystal_description block
_exptl_crystal_F_000 896
_exptl_crystal_size_max 0.2
_exptl_crystal_size_mid 0.18
_exptl_crystal_size_min 0.16
_refine_diff_density_max 0.991
_refine_diff_density_min -0.544
_refine_diff_density_rms 0.115
_refine_ls_extinction_method none
_refine_ls_goodness_of_fit_ref 1.042
_refine_ls_hydrogen_treatment constr
_refine_ls_matrix_type full
_refine_ls_number_parameters 263
_refine_ls_number_reflns 5074
_refine_ls_number_restraints 78
_refine_ls_restrained_S_all 1.045
_refine_ls_R_factor_all 0.1473
_refine_ls_R_factor_gt 0.0942
_refine_ls_shift/su_max 0.000
_refine_ls_shift/su_mean 0.000
_refine_ls_structure_factor_coef Fsqd
_refine_ls_weighting_details 'w=1/[\s^2^(Fo^2^)+(0.1627P)^2^+3.2729P] where P=(Fo^2^+2Fc^2^)/3'
_refine_ls_weighting_scheme calc
_refine_ls_wR_factor_gt 0.2705
_refine_ls_wR_factor_ref 0.3114
_reflns_Friedel_coverage 0.000
_reflns_number_gt 2991
_reflns_number_total 5074
_reflns_threshold_expression 'I > 2\s(I)'
_cod_data_source_file d1sc05296a2.cif
_cod_data_source_block 11
_cod_original_cell_volume 2233.1
_cod_database_code 1565424
_shelx_shelxl_version_number 2018/3
_shelx_space_group_comment
;
The symmetry employed for this shelxl refinement is uniquely defined
by the following loop, which should always be used as a source of
symmetry information in preference to the above space-group names.
They are only intended as comments.
;
_shelx_estimated_absorpt_t_max 0.756
_shelx_estimated_absorpt_t_min 0.709
_olex2_refinement_description
;
1. Fixed Uiso
 At 1.2 times of:
  All B(H) groups, All C(H) groups, All C(H,H) groups
 At 1.5 times of:
  All C(H,H,H) groups
2. Uiso/Uaniso restraints and constraints
N1 \\sim C4 \\sim C5 \\sim C6 \\sim C7 \\sim C8: within 2.7A with sigma of 0.01
and sigma for terminal atoms of 0.02
3.a Secondary CH2 refined with riding coordinates:
 C9(H9A,H9B), C12(H12A,H12B), C13(H13A,H13B), C14(H14A,H14B), C15(H15A,H15B),
 C16(H16A,H16B)
3.b Aromatic/amide H refined with riding coordinates:
 C5(H5), C6(H6), C7(H7), C8(H8A)
3.c Idealised Me refined as rotating group:
 C3(H3A,H3B,H3C)
3.d Boron cage BH refined with riding coordinates:
 B3(H3), B5(H5A), B6(H6A), B7(H7A), B8(H8), B9(H9), B10(H10), B11(H11), B12(H12)
;
_olex2_submission_special_instructions 'No special instructions were received'

loop_
_space_group_symop_operation_xyz
'x, y, z'
'-x+1/2, y+1/2, -z+1/2'
'-x, -y, -z'
'x-1/2, -y-1/2, z-1/2'

loop_
_atom_site_label
_atom_site_type_symbol
_atom_site_fract_x
_atom_site_fract_y
_atom_site_fract_z
_atom_site_U_iso_or_equiv
_atom_site_adp_type
_atom_site_occupancy
_atom_site_site_symmetry_order
_atom_site_calc_flag
_atom_site_refinement_flags_posn
_atom_site_refinement_flags_adp
_atom_site_refinement_flags_occupancy
_atom_site_disorder_assembly
_atom_site_disorder_group
Br1 Br 0.69876(10) 0.45926(3) 0.38197(8) 0.0712(4) Uani 1 1 d . . . . .
O1 O 0.7856(7) 0.44229(18) 0.7367(5) 0.0693(14) Uani 1 1 d . . . . .
N1 N 0.2380(8) 0.4162(2) 0.8641(7) 0.0726(16) Uani 1 1 d . U . . .
C1 C 0.4519(7) 0.3592(2) 0.8992(6) 0.0435(13) Uani 1 1 d . . . . .
C2 C 0.3553(9) 0.3104(2) 0.9341(7) 0.0580(17) Uani 1 1 d . . . . .
C3 C 0.1901(12) 0.3126(3) 0.9984(11) 0.093(3) Uani 1 1 d . . . . .
H3A H 0.206068 0.324201 1.091587 0.139 Uiso 1 1 calc GR . . . .
H3B H 0.141664 0.283009 1.001674 0.139 Uiso 1 1 calc GR . . . .
H3C H 0.114161 0.331864 0.944167 0.139 Uiso 1 1 calc GR . . . .
C4 C 0.3691(8) 0.4017(2) 0.9436(7) 0.0529(14) Uani 1 1 d . U . . .
C5 C 0.4387(8) 0.4259(2) 1.0488(7) 0.0548(14) Uani 1 1 d . U . . .
H5 H 0.537531 0.416078 1.097607 0.066 Uiso 1 1 calc R . . . .
C6 C 0.3623(10) 0.4658(3) 1.0848(8) 0.0650(16) Uani 1 1 d . U . . .
H6 H 0.403978 0.481775 1.162714 0.078 Uiso 1 1 calc R . . . .
C7 C 0.2256(10) 0.4816(3) 1.0053(9) 0.0756(18) Uani 1 1 d . U . . .
H7 H 0.174292 0.508853 1.025495 0.091 Uiso 1 1 calc R . . . .
C8 C 0.1678(11) 0.4562(3) 0.8963(9) 0.0762(18) Uani 1 1 d . U . . .
H8A H 0.075368 0.466651 0.840509 0.091 Uiso 1 1 calc R . . . .
C9 C 0.5590(8) 0.3981(2) 0.6467(6) 0.0482(14) Uani 1 1 d . . . . .
H9A H 0.520512 0.388633 0.553483 0.058 Uiso 1 1 calc R . . . .
H9B H 0.477183 0.419870 0.678069 0.058 Uiso 1 1 calc R . . . .
C10 C 0.7275(8) 0.42043(19) 0.6392(6) 0.0457(13) Uani 1 1 d . . . . .
C11 C 0.8302(8) 0.41675(18) 0.5085(6) 0.0451(13) Uani 1 1 d . . . . .
C12 C 1.0094(8) 0.4345(2) 0.5295(7) 0.0515(15) Uani 1 1 d . . . . .
H12A H 1.067365 0.417977 0.605351 0.062 Uiso 1 1 calc R . . . .
H12B H 1.003661 0.465657 0.558186 0.062 Uiso 1 1 calc R . . . .
C13 C 1.1174(10) 0.4316(3) 0.4009(9) 0.072(2) Uani 1 1 d . . . . .
H13A H 1.072784 0.452258 0.329746 0.086 Uiso 1 1 calc R . . . .
H13B H 1.234484 0.440130 0.426473 0.086 Uiso 1 1 calc R . . . .
C14 C 1.1139(13) 0.3849(3) 0.3440(12) 0.094(3) Uani 1 1 d . . . . .
H14A H 1.171755 0.365025 0.411125 0.113 Uiso 1 1 calc R . . . .
H14B H 1.175596 0.384177 0.258895 0.113 Uiso 1 1 calc R . . . .
C15 C 0.9351(13) 0.3685(3) 0.3131(9) 0.085(3) Uani 1 1 d . . . . .
H15A H 0.938976 0.337699 0.280387 0.102 Uiso 1 1 calc R . . . .
H15B H 0.881082 0.386511 0.239014 0.102 Uiso 1 1 calc R . . . .
C16 C 0.8280(11) 0.3706(2) 0.4410(7) 0.0621(19) Uani 1 1 d . . . . .
H16A H 0.710793 0.362635 0.413688 0.074 Uiso 1 1 calc R . . . .
H16B H 0.870986 0.348739 0.509043 0.074 Uiso 1 1 calc R . . . .
B3 B 0.3582(10) 0.3275(2) 0.7635(8) 0.0494(16) Uani 1 1 d . . . . .
H3 H 0.241995 0.337422 0.701462 0.059 Uiso 1 1 calc R . . . .
B4 B 0.5592(8) 0.3561(2) 0.7472(7) 0.0424(14) Uani 1 1 d . . . . .
B5 B 0.6686(9) 0.3535(3) 0.9163(8) 0.0481(16) Uani 1 1 d . . . . .
H5A H 0.756069 0.380491 0.952540 0.058 Uiso 1 1 calc R . . . .
B6 B 0.5358(9) 0.3244(3) 1.0307(7) 0.0503(17) Uani 1 1 d . . . . .
H6A H 0.535184 0.332338 1.142730 0.060 Uiso 1 1 calc R . . . .
B7 B 0.3985(13) 0.2713(3) 0.8062(10) 0.070(2) Uani 1 1 d . . . . .
H7A H 0.309524 0.244590 0.770389 0.084 Uiso 1 1 calc R . . . .
B8 B 0.5299(12) 0.2991(3) 0.6897(9) 0.062(2) Uani 1 1 d . . . . .
H8 H 0.527989 0.290454 0.578009 0.074 Uiso 1 1 calc R . . . .
B9 B 0.7183(10) 0.3146(3) 0.7861(8) 0.0550(18) Uani 1 1 d . . . . .
H9 H 0.841202 0.315921 0.735651 0.066 Uiso 1 1 calc R . . . .
B10 B 0.7062(11) 0.2967(3) 0.9614(9) 0.058(2) Uani 1 1 d . . . . .
H10 H 0.819527 0.286880 1.027129 0.070 Uiso 1 1 calc R . . . .
B11 B 0.5061(13) 0.2690(3) 0.9719(10) 0.068(2) Uani 1 1 d . . . . .
H11 H 0.486115 0.240773 1.043183 0.081 Uiso 1 1 calc R . . . .
B12 B 0.6249(14) 0.2627(3) 0.8221(10) 0.070(2) Uani 1 1 d . . . . .
H12 H 0.685969 0.230690 0.797004 0.084 Uiso 1 1 calc R . . . .

loop_
_atom_site_aniso_label
_atom_site_aniso_U_11
_atom_site_aniso_U_22
_atom_site_aniso_U_33
_atom_site_aniso_U_23
_atom_site_aniso_U_13
_atom_site_aniso_U_12
Br1 0.0778(6) 0.0767(6) 0.0570(5) 0.0166(4) -0.0162(4) -0.0024(4)
O1 0.083(4) 0.073(3) 0.053(3) -0.025(3) 0.012(3) -0.020(3)
N1 0.062(3) 0.087(4) 0.067(3) -0.020(3) -0.009(3) 0.017(3)
C1 0.045(3) 0.053(3) 0.033(3) -0.003(3) 0.003(2) 0.000(2)
C2 0.069(4) 0.065(4) 0.041(4) -0.003(3) 0.008(3) -0.012(3)
C3 0.092(7) 0.109(7) 0.079(6) 0.008(5) 0.024(5) -0.031(5)
C4 0.046(3) 0.069(3) 0.043(3) -0.009(3) 0.000(2) 0.011(3)
C5 0.050(3) 0.062(3) 0.051(3) -0.012(3) -0.005(2) 0.005(2)
C6 0.064(3) 0.072(4) 0.058(3) -0.017(3) -0.005(3) 0.003(3)
C7 0.068(4) 0.086(4) 0.072(4) -0.031(3) -0.004(3) 0.016(3)
C8 0.067(3) 0.088(4) 0.072(4) -0.025(3) -0.011(3) 0.021(3)
C9 0.053(4) 0.055(3) 0.037(3) 0.004(3) 0.003(3) 0.003(3)
C10 0.057(4) 0.039(3) 0.041(3) -0.006(2) 0.000(3) -0.001(2)
C11 0.056(4) 0.037(3) 0.043(3) -0.003(2) 0.005(3) -0.006(2)
C12 0.051(4) 0.053(4) 0.051(4) -0.004(3) 0.006(3) -0.003(3)
C13 0.063(5) 0.084(5) 0.071(5) -0.012(4) 0.021(4) -0.008(4)
C14 0.094(7) 0.090(6) 0.103(7) -0.032(6) 0.041(6) 0.004(5)
C15 0.136(8) 0.056(4) 0.066(5) -0.020(4) 0.040(5) -0.009(5)
C16 0.090(5) 0.046(3) 0.051(4) -0.015(3) 0.017(4) -0.017(3)
B3 0.052(4) 0.056(4) 0.039(4) -0.007(3) 0.000(3) -0.011(3)
B4 0.042(3) 0.046(3) 0.039(3) -0.004(3) 0.005(3) 0.001(3)
B5 0.037(3) 0.056(4) 0.051(4) 0.007(3) -0.002(3) 0.003(3)
B6 0.047(4) 0.071(5) 0.033(3) 0.006(3) 0.002(3) 0.000(3)
B7 0.090(6) 0.054(5) 0.065(6) -0.005(4) 0.005(5) -0.020(4)
B8 0.091(6) 0.052(4) 0.045(4) -0.007(3) 0.013(4) 0.005(4)
B9 0.055(4) 0.060(4) 0.051(4) 0.008(4) 0.017(3) 0.008(3)
B10 0.068(5) 0.055(4) 0.051(5) 0.015(4) 0.008(4) 0.018(4)
B11 0.098(7) 0.048(4) 0.058(5) 0.010(4) 0.021(5) -0.003(4)
B12 0.101(7) 0.049(4) 0.062(5) 0.008(4) 0.020(5) 0.010(4)

loop_
_atom_type_symbol
_atom_type_description
_atom_type_scat_dispersion_real
_atom_type_scat_dispersion_imag
_atom_type_scat_source
C C 0.0033 0.0016 'International Tables Vol C Tables 4.2.6.8 and 6.1.1.4'
H H 0.0000 0.0000 'International Tables Vol C Tables 4.2.6.8 and 6.1.1.4'
B B 0.0013 0.0007 'International Tables Vol C Tables 4.2.6.8 and 6.1.1.4'
Br Br -0.2901 2.4595 'International Tables Vol C Tables 4.2.6.8 and 6.1.1.4'
N N 0.0061 0.0033 'International Tables Vol C Tables 4.2.6.8 and 6.1.1.4'
O O 0.0106 0.0060 'International Tables Vol C Tables 4.2.6.8 and 6.1.1.4'

loop_
_geom_angle_atom_site_label_1
_geom_angle_atom_site_label_2
_geom_angle_atom_site_label_3
_geom_angle
_geom_angle_site_symmetry_1
_geom_angle_site_symmetry_3
_geom_angle_publ_flag
C4 N1 C8 118.1(7) . . ?
C2 C1 B3 60.2(4) . . ?
C2 C1 B4 111.5(5) . . ?
C2 C1 B5 110.5(5) . . ?
C2 C1 B6 59.7(4) . . ?
C4 C1 C2 118.0(5) . . ?
C4 C1 B3 120.1(5) . . ?
C4 C1 B4 121.7(5) . . ?
C4 C1 B5 120.1(5) . . ?
C4 C1 B6 116.9(5) . . ?
B4 C1 B3 62.8(4) . . ?
B4 C1 B6 113.5(5) . . ?
B5 C1 B3 113.3(5) . . ?
B5 C1 B4 63.1(4) . . ?
B5 C1 B6 62.2(4) . . ?
B6 C1 B3 110.3(5) . . ?
C1 C2 B3 61.6(4) . . ?
C1 C2 B6 61.8(4) . . ?
C1 C2 B7 109.5(5) . . ?
C1 C2 B11 110.4(5) . . ?
C3 C2 C1 117.6(6) . . ?
C3 C2 B3 116.5(7) . . ?
C3 C2 B6 119.2(6) . . ?
C3 C2 B7 122.4(7) . . ?
C3 C2 B11 123.4(7) . . ?
B3 C2 B7 60.9(5) . . ?
B3 C2 B11 111.6(5) . . ?
B6 C2 B3 113.2(5) . . ?
B6 C2 B7 111.1(6) . . ?
B6 C2 B11 61.5(5) . . ?
B11 C2 B7 60.9(5) . . ?
C2 C3 H3A 109.5 . . ?
C2 C3 H3B 109.5 . . ?
C2 C3 H3C 109.5 . . ?
H3A C3 H3B 109.5 . . ?
H3A C3 H3C 109.5 . . ?
H3B C3 H3C 109.5 . . ?
N1 C4 C1 116.8(6) . . ?
N1 C4 C5 122.2(6) . . ?
C5 C4 C1 120.6(6) . . ?
C4 C5 H5 120.3 . . ?
C4 C5 C6 119.3(7) . . ?
C6 C5 H5 120.3 . . ?
C5 C6 H6 120.2 . . ?
C7 C6 C5 119.7(7) . . ?
C7 C6 H6 120.2 . . ?
C6 C7 H7 121.3 . . ?
C8 C7 C6 117.3(7) . . ?
C8 C7 H7 121.3 . . ?
N1 C8 H8A 118.4 . . ?
C7 C8 N1 123.2(8) . . ?
C7 C8 H8A 118.4 . . ?
H9A C9 H9B 107.6 . . ?
C10 C9 H9A 108.7 . . ?
C10 C9 H9B 108.7 . . ?
C10 C9 B4 114.4(5) . . ?
B4 C9 H9A 108.7 . . ?
B4 C9 H9B 108.7 . . ?
O1 C10 C9 120.2(6) . . ?
O1 C10 C11 118.7(6) . . ?
C9 C10 C11 121.1(5) . . ?
C10 C11 Br1 100.1(4) . . ?
C12 C11 Br1 107.8(4) . . ?
C12 C11 C10 113.1(5) . . ?
C12 C11 C16 111.4(5) . . ?
C16 C11 Br1 108.7(5) . . ?
C16 C11 C10 114.8(5) . . ?
C11 C12 H12A 108.5 . . ?
C11 C12 H12B 108.5 . . ?
C11 C12 C13 115.0(6) . . ?
H12A C12 H12B 107.5 . . ?
C13 C12 H12A 108.5 . . ?
C13 C12 H12B 108.5 . . ?
C12 C13 H13A 109.6 . . ?
C12 C13 H13B 109.6 . . ?
H13A C13 H13B 108.1 . . ?
C14 C13 C12 110.2(7) . . ?
C14 C13 H13A 109.6 . . ?
C14 C13 H13B 109.6 . . ?
C13 C14 H14A 109.2 . . ?
C13 C14 H14B 109.2 . . ?
C13 C14 C15 112.1(7) . . ?
H14A C14 H14B 107.9 . . ?
C15 C14 H14A 109.2 . . ?
C15 C14 H14B 109.2 . . ?
C14 C15 H15A 109.2 . . ?
C14 C15 H15B 109.2 . . ?
C14 C15 C16 112.1(7) . . ?
H15A C15 H15B 107.9 . . ?
C16 C15 H15A 109.2 . . ?
C16 C15 H15B 109.2 . . ?
C11 C16 C15 112.7(6) . . ?
C11 C16 H16A 109.0 . . ?
C11 C16 H16B 109.0 . . ?
C15 C16 H16A 109.0 . . ?
C15 C16 H16B 109.0 . . ?
H16A C16 H16B 107.8 . . ?
C1 B3 H3 124.2 . . ?
C1 B3 B4 58.2(4) . . ?
C1 B3 B7 106.4(6) . . ?
C1 B3 B8 105.1(5) . . ?
C2 B3 C1 58.3(4) . . ?
C2 B3 H3 122.8 . . ?
C2 B3 B4 106.2(5) . . ?
C2 B3 B7 60.2(5) . . ?
C2 B3 B8 106.7(6) . . ?
B4 B3 H3 121.8 . . ?
B7 B3 H3 121.1 . . ?
B7 B3 B4 109.0(6) . . ?
B7 B3 B8 60.2(5) . . ?
B8 B3 H3 122.5 . . ?
B8 B3 B4 60.4(4) . . ?
C1 B4 B3 59.0(4) . . ?
C1 B4 B5 58.0(4) . . ?
C1 B4 B8 104.5(5) . . ?
C1 B4 B9 103.2(5) . . ?
C9 B4 C1 119.2(5) . . ?
C9 B4 B3 117.0(5) . . ?
C9 B4 B5 124.7(5) . . ?
C9 B4 B8 124.5(5) . . ?
C9 B4 B9 131.0(5) . . ?
B5 B4 B3 106.2(5) . . ?
B5 B4 B8 106.5(5) . . ?
B8 B4 B3 58.8(4) . . ?
B9 B4 B3 105.0(5) . . ?
B9 B4 B5 59.1(4) . . ?
B9 B4 B8 58.9(5) . . ?
C1 B5 B4 58.9(4) . . ?
C1 B5 H5A 123.9 . . ?
C1 B5 B6 59.7(4) . . ?
C1 B5 B9 104.7(5) . . ?
C1 B5 B10 105.7(5) . . ?
B4 B5 H5A 120.9 . . ?
B6 B5 B4 108.1(5) . . ?
B6 B5 H5A 122.5 . . ?
B9 B5 B4 60.1(4) . . ?
B9 B5 H5A 123.2 . . ?
B9 B5 B6 105.9(5) . . ?
B9 B5 B10 60.2(4) . . ?
B10 B5 B4 109.1(6) . . ?
B10 B5 H5A 122.0 . . ?
B10 B5 B6 58.4(4) . . ?
C1 B6 B5 58.1(4) . . ?
C1 B6 H6A 123.9 . . ?
C1 B6 B11 106.9(6) . . ?
C2 B6 C1 58.6(4) . . ?
C2 B6 B5 106.3(5) . . ?
C2 B6 H6A 122.5 . . ?
C2 B6 B10 108.1(6) . . ?
C2 B6 B11 60.2(5) . . ?
B5 B6 H6A 122.0 . . ?
B10 B6 C1 106.1(5) . . ?
B10 B6 B5 60.5(4) . . ?
B10 B6 H6A 121.4 . . ?
B10 B6 B11 61.3(5) . . ?
B11 B6 B5 109.5(5) . . ?
B11 B6 H6A 120.6 . . ?
C2 B7 B3 58.8(4) . . ?
C2 B7 H7A 124.2 . . ?
C2 B7 B8 105.8(5) . . ?
C2 B7 B11 59.4(5) . . ?
C2 B7 B12 105.3(6) . . ?
B3 B7 H7A 121.1 . . ?
B3 B7 B8 60.4(4) . . ?
B3 B7 B11 108.7(6) . . ?
B3 B7 B12 108.8(6) . . ?
B8 B7 H7A 121.5 . . ?
B8 B7 B12 60.8(5) . . ?
B11 B7 H7A 121.2 . . ?
B11 B7 B8 108.8(7) . . ?
B11 B7 B12 59.5(5) . . ?
B12 B7 H7A 122.1 . . ?
B3 B8 B4 60.7(4) . . ?
B3 B8 H8 122.0 . . ?
B3 B8 B12 107.5(6) . . ?
B4 B8 H8 120.9 . . ?
B4 B8 B12 108.2(6) . . ?
B7 B8 B3 59.4(5) . . ?
B7 B8 B4 108.6(5) . . ?
B7 B8 H8 121.9 . . ?
B7 B8 B12 60.3(5) . . ?
B9 B8 B3 107.3(5) . . ?
B9 B8 B4 60.1(4) . . ?
B9 B8 B7 107.0(6) . . ?
B9 B8 H8 122.6 . . ?
B9 B8 B12 59.0(5) . . ?
B12 B8 H8 122.0 . . ?
B4 B9 H9 120.1 . . ?
B5 B9 B4 60.8(4) . . ?
B5 B9 H9 121.2 . . ?
B5 B9 B10 60.1(4) . . ?
B8 B9 B4 61.0(4) . . ?
B8 B9 B5 109.5(5) . . ?
B8 B9 H9 120.5 . . ?
B8 B9 B10 109.5(6) . . ?
B10 B9 B4 109.6(5) . . ?
B10 B9 H9 121.4 . . ?
B12 B9 B4 111.0(6) . . ?
B12 B9 B5 109.3(5) . . ?
B12 B9 B8 61.6(5) . . ?
B12 B9 H9 120.2 . . ?
B12 B9 B10 60.2(5) . . ?
B5 B10 B9 59.8(4) . . ?
B5 B10 H10 120.8 . . ?
B5 B10 B11 108.8(6) . . ?
B6 B10 B5 61.0(4) . . ?
B6 B10 B9 107.6(5) . . ?
B6 B10 H10 121.4 . . ?
B6 B10 B11 60.0(5) . . ?
B6 B10 B12 108.0(6) . . ?
B9 B10 H10 122.8 . . ?
B9 B10 B11 106.6(6) . . ?
B11 B10 H10 122.0 . . ?
B12 B10 B5 108.4(6) . . ?
B12 B10 B9 59.4(5) . . ?
B12 B10 H10 121.9 . . ?
B12 B10 B11 59.6(5) . . ?
C2 B11 B6 58.3(4) . . ?
C2 B11 B7 59.7(5) . . ?
C2 B11 B10 104.5(5) . . ?
C2 B11 H11 123.8 . . ?
C2 B11 B12 106.8(6) . . ?
B6 B11 B7 107.6(6) . . ?
B6 B11 B10 58.7(4) . . ?
B6 B11 H11 122.7 . . ?
B6 B11 B12 107.1(6) . . ?
B7 B11 B10 108.2(6) . . ?
B7 B11 H11 120.9 . . ?
B7 B11 B12 61.1(6) . . ?
B10 B11 H11 123.0 . . ?
B12 B11 B10 59.9(5) . . ?
B12 B11 H11 121.6 . . ?
B7 B12 B8 58.9(5) . . ?
B7 B12 H12 123.0 . . ?
B8 B12 H12 122.4 . . ?
B9 B12 B7 106.2(6) . . ?
B9 B12 B8 59.4(5) . . ?
B9 B12 B10 60.4(5) . . ?
B9 B12 B11 108.1(6) . . ?
B9 B12 H12 122.1 . . ?
B10 B12 B7 107.3(6) . . ?
B10 B12 B8 107.9(6) . . ?
B10 B12 H12 121.3 . . ?
B11 B12 B7 59.4(6) . . ?
B11 B12 B8 107.1(6) . . ?
B11 B12 B10 60.5(5) . . ?
B11 B12 H12 121.7 . . ?

loop_
_geom_bond_atom_site_label_1
_geom_bond_atom_site_label_2
_geom_bond_distance
_geom_bond_site_symmetry_2
_geom_bond_publ_flag
Br1 C11 2.000(6) . ?
O1 C10 1.207(7) . ?
N1 C4 1.319(9) . ?
N1 C8 1.355(10) . ?
C1 C2 1.680(9) . ?
C1 C4 1.494(8) . ?
C1 B3 1.738(9) . ?
C1 B4 1.722(8) . ?
C1 B5 1.705(9) . ?
C1 B6 1.735(9) . ?
C2 C3 1.464(11) . ?
C2 B3 1.714(10) . ?
C2 B6 1.700(10) . ?
C2 B7 1.738(11) . ?
C2 B11 1.734(12) . ?
C3 H3A 0.9600 . ?
C3 H3B 0.9600 . ?
C3 H3C 0.9600 . ?
C4 C5 1.333(9) . ?
C5 H5 0.9300 . ?
C5 C6 1.383(9) . ?
C6 H6 0.9300 . ?
C6 C7 1.364(11) . ?
C7 H7 0.9300 . ?
C7 C8 1.349(11) . ?
C8 H8A 0.9300 . ?
C9 H9A 0.9700 . ?
C9 H9B 0.9700 . ?
C9 C10 1.482(9) . ?
C9 B4 1.581(9) . ?
C10 C11 1.528(9) . ?
C11 C12 1.503(9) . ?
C11 C16 1.519(8) . ?
C12 H12A 0.9700 . ?
C12 H12B 0.9700 . ?
C12 C13 1.534(9) . ?
C13 H13A 0.9700 . ?
C13 H13B 0.9700 . ?
C13 C14 1.493(12) . ?
C14 H14A 0.9700 . ?
C14 H14B 0.9700 . ?
C14 C15 1.498(14) . ?
C15 H15A 0.9700 . ?
C15 H15B 0.9700 . ?
C15 C16 1.522(10) . ?
C16 H16A 0.9700 . ?
C16 H16B 0.9700 . ?
B3 H3 1.1000 . ?
B3 B4 1.803(10) . ?
B3 B7 1.750(12) . ?
B3 B8 1.769(11) . ?
B4 B5 1.794(10) . ?
B4 B8 1.797(10) . ?
B4 B9 1.781(10) . ?
B5 H5A 1.1000 . ?
B5 B6 1.777(10) . ?
B5 B9 1.763(11) . ?
B5 B10 1.769(10) . ?
B6 H6A 1.1000 . ?
B6 B10 1.731(11) . ?
B6 B11 1.755(12) . ?
B7 H7A 1.1000 . ?
B7 B8 1.765(12) . ?
B7 B11 1.759(14) . ?
B7 B12 1.790(15) . ?
B8 H8 1.1000 . ?
B8 B9 1.760(13) . ?
B8 B12 1.799(13) . ?
B9 H9 1.1000 . ?
B9 B10 1.770(11) . ?
B9 B12 1.752(12) . ?
B10 H10 1.1000 . ?
B10 B11 1.778(13) . ?
B10 B12 1.766(14) . ?
B11 H11 1.1000 . ?
B11 B12 1.762(12) . ?
B12 H12 1.1000 . ?
